data_7100210
loop_
_publ_author_name
'M. Khan'
'Samar Ayesh'
'Robert Doedens'

_publ_section_title
;
Synthesis and characterization of a novel
polyoxovanadate cluster
;
_journal_name_full 'Chemical Communications'
_journal_paper_doi 10.1039/b507531a
_journal_year 2005
_chemical_formula_sum 'C40 H56 Cl N8 O46 V16'
_chemical_formula_weight 2235.42
_space_group_IT_number 15
_symmetry_cell_setting monoclinic
_symmetry_space_group_name_Hall '-C 2yc'
_symmetry_space_group_name_H-M 'C 1 2/c 1'
_cell_angle_alpha 90.00
_cell_angle_beta 91.94(3)
_cell_angle_gamma 90.00
_cell_formula_units_Z 4
_cell_length_a 16.205(4)
_cell_length_b 20.186(5)
_cell_length_c 22.101(5)
_cell_measurement_temperature 173(2)
_cell_volume 7225(3)
_diffrn_ambient_temperature 173(2)
_exptl_crystal_density_diffrn 2.055
_cod_depositor_comments
;
The following automatic conversions were performed:
'_symmetry_cell_setting' value 'Monoclinic' changed to 'monoclinic'
according to '/home/saulius/struct/CIF-dictionaries/cif_core.dic'
dictionary named 'cif_core.dic' version 2.4.1 from 2010-06-29.

Automatic conversion script
Id: cif_fix_enum 1527 2010-12-29 10:47:43Z saulius 
;
_cod_original_sg_symbol_H-M 'C 2/c'
_cod_database_code 7100210

loop_
_symmetry_equiv_pos_as_xyz
'x, y, z'
'-x, y, -z+1/2'
'x+1/2, y+1/2, z'
'-x+1/2, y+1/2, -z+1/2'
'-x, -y, -z'
'x, -y, z-1/2'
'-x+1/2, -y+1/2, -z'
'x+1/2, -y+1/2, z-1/2'

loop_
_atom_site_label
_atom_site_type_symbol
_atom_site_fract_x
_atom_site_fract_y
_atom_site_fract_z
_atom_site_U_iso_or_equiv
_atom_site_adp_type
_atom_site_occupancy
_atom_site_symmetry_multiplicity
_atom_site_calc_flag
_atom_site_refinement_flags
_atom_site_disorder_assembly
_atom_site_disorder_group
V1 V 0.69912(4) 0.23622(3) 0.32494(3) 0.00765(13) Uani 1 1 d . . .
V2 V 0.70977(4) 0.25454(3) 0.19377(3) 0.00814(13) Uani 1 1 d . . .
V3 V 0.63256(4) 0.37621(3) 0.30061(3) 0.00777(13) Uani 1 1 d . . .
V4 V 0.56475(4) 0.25460(3) 0.40983(3) 0.00803(13) Uani 1 1 d . . .
V5 V 0.55090(4) 0.11065(3) 0.35659(3) 0.00790(13) Uani 1 1 d . . .
V6 V 0.64238(4) 0.11117(3) 0.21678(3) 0.00792(13) Uani 1 1 d . . .
V7 V 0.56768(4) 0.37607(3) 0.15061(3) 0.00863(13) Uani 1 1 d . . .
V8 V 0.61356(4) 0.16528(3) 0.07827(3) 0.00872(13) Uani 1 1 d . . .
Cl1 Cl 0.5000 0.24848(9) 0.2500 0.0319(4) Uani 1 2 d S . .
O1 O 0.70120(17) 0.18389(13) 0.25778(12) 0.0107(5) Uani 1 1 d . . .
O2 O 0.70526(16) 0.30495(13) 0.26688(12) 0.0100(5) Uani 1 1 d . . .
O3 O 0.64046(17) 0.30482(13) 0.36394(12) 0.0095(5) Uani 1 1 d . . .
O4 O 0.62978(16) 0.18363(13) 0.36748(12) 0.0099(5) Uani 1 1 d . . .
O5 O 0.66025(17) 0.31262(13) 0.14998(12) 0.0110(5) Uani 1 1 d . . .
O6 O 0.66769(17) 0.17685(13) 0.15165(12) 0.0107(5) Uani 1 1 d . . .
O7 O 0.61313(17) 0.40246(13) 0.22356(12) 0.0111(5) Uani 1 1 d . . .
O8 O 0.53660(17) 0.40057(13) 0.33053(12) 0.0109(5) Uani 1 1 d . . .
O9 O 0.49618(17) 0.17637(13) 0.41010(12) 0.0112(5) Uani 1 1 d . . .
O10 O 0.48640(17) 0.31086(13) 0.40321(12) 0.0110(5) Uani 1 1 d . . .
O11 O 0.60240(17) 0.08849(13) 0.28868(12) 0.0108(5) Uani 1 1 d . . .
O12 O 0.55219(17) 0.08752(13) 0.17071(12) 0.0112(5) Uani 1 1 d . . .
O13 O 0.78900(17) 0.22999(13) 0.35665(13) 0.0122(6) Uani 1 1 d . . .
O14 O 0.80437(18) 0.25563(14) 0.17568(13) 0.0138(6) Uani 1 1 d . . .
O15 O 0.69706(17) 0.42991(13) 0.32694(12) 0.0120(6) Uani 1 1 d . . .
O16 O 0.59903(18) 0.25995(14) 0.47863(12) 0.0140(6) Uani 1 1 d . . .
O17 O 0.57648(17) 0.05400(14) 0.40467(12) 0.0130(6) Uani 1 1 d . . .
O18 O 0.71043(17) 0.05497(13) 0.20524(12) 0.0122(6) Uani 1 1 d . . .
O19 O 0.59674(17) 0.43180(14) 0.10384(12) 0.0125(6) Uani 1 1 d . . .
O20 O 0.62922(18) 0.09092(14) 0.05189(12) 0.0129(6) Uani 1 1 d . . .
O21 O 0.64458(18) 0.21922(14) 0.02793(12) 0.0139(6) Uani 1 1 d . . .
O22 O 0.7542(2) 0.52781(17) 0.69103(14) 0.0230(7) Uani 1 1 d . . .
O23 O 0.2952(3) 0.13957(19) 0.57195(19) 0.0449(11) Uani 1 1 d . . .
N1 N 0.0889(2) 0.15833(19) 0.47703(17) 0.0216(8) Uani 1 1 d . . .
H31 H 0.0908 0.1904 0.5040 0.026 Uiso 1 1 calc R . .
N2 N 0.5628(3) 0.03749(19) 0.59198(19) 0.0276(9) Uani 1 1 d . . .
H32 H 0.5592 -0.0058 0.5884 0.033 Uiso 1 1 calc R . .
N3 N 0.7407(2) 0.47625(18) 0.57829(17) 0.0187(8) Uani 1 1 d . . .
H33 H 0.7484 0.5017 0.6103 0.022 Uiso 1 1 calc R . .
C1 C 0.0268(3) 0.1151(2) 0.4781(2) 0.0229(10) Uani 1 1 d . . .
H1 H -0.0145 0.1196 0.5073 0.028 Uiso 1 1 calc R . .
C2 C 0.0223(3) 0.0641(2) 0.4369(2) 0.0241(10) Uani 1 1 d . . .
H2 H -0.0221 0.0334 0.4369 0.029 Uiso 1 1 calc R . .
C3 C 0.0842(3) 0.0585(2) 0.3953(2) 0.0252(10) Uani 1 1 d . . .
H3 H 0.0832 0.0231 0.3670 0.030 Uiso 1 1 calc R . .
C4 C 0.1473(3) 0.1046(3) 0.3951(2) 0.0286(11) Uani 1 1 d . . .
H4 H 0.1895 0.1014 0.3665 0.034 Uiso 1 1 calc R . .
C5 C 0.1482(3) 0.1551(2) 0.4369(2) 0.0243(10) Uani 1 1 d . . .
H5 H 0.1907 0.1874 0.4371 0.029 Uiso 1 1 calc R . .
C6 C 0.6212(3) 0.0629(2) 0.6298(2) 0.0218(9) Uani 1 1 d . . .
H6 H 0.6563 0.0344 0.6532 0.026 Uiso 1 1 calc R . .
C7 C 0.6297(3) 0.1302(2) 0.6344(2) 0.0188(9) Uani 1 1 d . . .
H7 H 0.6711 0.1490 0.6606 0.023 Uiso 1 1 calc R . .
C8 C 0.5766(3) 0.1707(2) 0.6001(2) 0.0218(9) Uani 1 1 d . . .
H8 H 0.5824 0.2175 0.6022 0.026 Uiso 1 1 calc R . .
C9 C 0.5154(3) 0.1430(2) 0.5631(2) 0.0255(10) Uani 1 1 d . . .
H9 H 0.4779 0.1704 0.5405 0.031 Uiso 1 1 calc R . .
C10 C 0.5098(3) 0.0754(2) 0.5595(2) 0.0296(12) Uani 1 1 d . . .
H10 H 0.4684 0.0554 0.5340 0.035 Uiso 1 1 calc R . .
C11 C 0.7109(3) 0.3711(2) 0.5373(2) 0.0238(10) Uani 1 1 d . . .
H11 H 0.6989 0.3255 0.5427 0.029 Uiso 1 1 calc R . .
C12 C 0.7164(3) 0.3980(2) 0.4800(2) 0.0237(10) Uani 1 1 d . . .
H12 H 0.7075 0.3706 0.4453 0.028 Uiso 1 1 calc R . .
C13 C 0.7347(3) 0.4639(2) 0.4728(2) 0.0269(11) Uani 1 1 d . . .
H13 H 0.7391 0.4824 0.4335 0.032 Uiso 1 1 calc R . .
C14 C 0.7467(3) 0.5028(2) 0.5233(2) 0.0246(10) Uani 1 1 d . . .
H14 H 0.7593 0.5485 0.5191 0.029 Uiso 1 1 calc R . .
C15 C 0.7232(3) 0.4120(2) 0.5861(2) 0.0188(9) Uani 1 1 d . . .
H15 H 0.7194 0.3947 0.6258 0.023 Uiso 1 1 calc R . .
N16 N 0.0000 0.0447(3) 0.2500 0.0370(15) Uani 1 2 d S . .
H16 H 0.0000 0.0011 0.2500 0.044 Uiso 1 2 calc SR . .
C17 C 0.0700(3) 0.0797(3) 0.2357(2) 0.0304(11) Uani 1 1 d . . .
H17 H 0.1191 0.0574 0.2250 0.037 Uiso 1 1 calc R . .
C18 C 0.0666(5) 0.1477(3) 0.2374(3) 0.060(2) Uani 1 1 d . . .
H18 H 0.1154 0.1716 0.2290 0.072 Uiso 1 1 calc R . .
C19 C 0.0000 0.1816(3) 0.2500 0.064(4) Uani 1 2 d S . .
H19 H 0.0000 0.2287 0.2500 0.077 Uiso 1 2 calc SR . .
N20 N 0.5000 -0.0495(4) 0.2500 0.052(2) Uani 1 2 d S . .
C21 C 0.5562(4) -0.0824(4) 0.2855(3) 0.0478(18) Uani 1 1 d . . .
C22 C 0.5542(6) -0.1511(5) 0.2828(4) 0.095(4) Uani 1 1 d . . .
C23 C 0.5000 -0.1815(4) 0.2500 0.092(7) Uani 1 2 d S . .

loop_
_atom_site_aniso_label
_atom_site_aniso_U_11
_atom_site_aniso_U_22
_atom_site_aniso_U_33
_atom_site_aniso_U_23
_atom_site_aniso_U_13
_atom_site_aniso_U_12
V1 0.0081(3) 0.0056(3) 0.0092(3) 0.0001(2) -0.0008(2) -0.0006(2)
V2 0.0090(3) 0.0061(3) 0.0093(3) 0.0001(2) 0.0010(2) 0.0005(2)
V3 0.0095(3) 0.0048(3) 0.0090(3) 0.0000(2) -0.0004(2) -0.0009(2)
V4 0.0108(3) 0.0062(3) 0.0071(3) -0.0002(2) -0.0002(2) -0.0015(2)
V5 0.0092(3) 0.0056(3) 0.0088(3) 0.0006(2) -0.0006(2) -0.0006(2)
V6 0.0097(3) 0.0047(3) 0.0093(3) -0.0004(2) -0.0001(2) 0.0008(2)
V7 0.0106(3) 0.0063(3) 0.0089(3) 0.0016(2) 0.0005(2) -0.0002(2)
V8 0.0102(3) 0.0079(3) 0.0081(3) -0.0006(2) 0.0008(2) 0.0014(2)
Cl1 0.0278(9) 0.0351(10) 0.0321(9) 0.000 -0.0094(7) 0.000
O1 0.0143(14) 0.0073(12) 0.0105(13) 0.0004(10) 0.0010(10) 0.0010(10)
O2 0.0104(13) 0.0076(12) 0.0120(13) 0.0007(10) -0.0001(10) 0.0000(10)
O3 0.0115(13) 0.0060(12) 0.0112(13) -0.0003(10) 0.0014(10) 0.0003(10)
O4 0.0105(13) 0.0069(12) 0.0122(13) -0.0012(10) 0.0011(10) -0.0012(10)
O5 0.0133(14) 0.0088(13) 0.0108(13) 0.0006(10) 0.0005(10) 0.0027(11)
O6 0.0139(14) 0.0065(12) 0.0117(13) 0.0003(10) 0.0002(10) -0.0021(10)
O7 0.0130(14) 0.0078(13) 0.0126(13) 0.0007(10) 0.0008(10) 0.0015(10)
O8 0.0118(14) 0.0096(13) 0.0112(13) 0.0014(10) -0.0002(10) 0.0000(10)
O9 0.0143(14) 0.0093(13) 0.0102(13) -0.0022(10) 0.0000(10) -0.0002(11)
O10 0.0125(14) 0.0095(13) 0.0113(13) -0.0001(10) 0.0015(10) -0.0005(11)
O11 0.0143(14) 0.0071(12) 0.0110(13) -0.0011(10) 0.0008(10) -0.0039(10)
O12 0.0133(14) 0.0067(12) 0.0134(13) 0.0002(10) -0.0018(11) -0.0009(10)
O13 0.0087(13) 0.0095(13) 0.0183(14) 0.0002(11) -0.0026(11) -0.0009(10)
O14 0.0125(14) 0.0109(13) 0.0179(14) -0.0008(11) 0.0013(11) 0.0000(11)
O15 0.0133(14) 0.0081(13) 0.0146(14) -0.0016(10) -0.0019(11) -0.0018(11)
O16 0.0204(15) 0.0132(14) 0.0082(13) 0.0000(10) -0.0031(11) -0.0040(12)
O17 0.0146(14) 0.0104(13) 0.0138(13) 0.0021(11) -0.0028(11) -0.0011(11)
O18 0.0131(14) 0.0094(13) 0.0142(14) -0.0001(10) 0.0015(11) 0.0042(11)
O19 0.0135(14) 0.0105(13) 0.0136(14) 0.0011(10) 0.0015(11) -0.0002(11)
O20 0.0153(15) 0.0117(13) 0.0117(13) -0.0027(10) 0.0010(11) 0.0034(11)
O21 0.0154(15) 0.0135(14) 0.0130(14) 0.0020(11) 0.0032(11) -0.0001(11)
O22 0.0243(17) 0.0270(17) 0.0177(15) -0.0004(13) 0.0007(13) 0.0108(14)
O23 0.071(3) 0.0236(19) 0.042(2) -0.0110(17) 0.033(2) -0.0081(19)
N1 0.029(2) 0.0158(18) 0.0192(19) -0.0081(14) -0.0030(16) 0.0026(16)
N2 0.038(2) 0.0105(18) 0.033(2) 0.0059(16) -0.0114(19) -0.0100(17)
N3 0.0153(18) 0.0166(18) 0.0239(19) -0.0059(15) -0.0008(15) 0.0015(14)
C1 0.021(2) 0.033(3) 0.015(2) -0.0032(18) 0.0022(17) 0.004(2)
C2 0.030(3) 0.020(2) 0.022(2) 0.0007(18) -0.0027(19) -0.0052(19)
C3 0.038(3) 0.018(2) 0.020(2) -0.0098(17) -0.005(2) 0.008(2)
C4 0.031(3) 0.034(3) 0.021(2) -0.002(2) 0.009(2) 0.003(2)
C5 0.023(2) 0.023(2) 0.027(2) 0.0046(19) 0.0013(19) -0.0047(19)
C6 0.017(2) 0.018(2) 0.030(2) 0.0080(18) -0.0020(18) -0.0039(17)
C7 0.016(2) 0.017(2) 0.024(2) 0.0029(17) -0.0004(17) -0.0030(17)
C8 0.026(2) 0.013(2) 0.026(2) 0.0054(17) -0.0034(19) -0.0076(18)
C9 0.033(3) 0.019(2) 0.024(2) 0.0049(18) -0.009(2) -0.004(2)
C10 0.039(3) 0.022(2) 0.027(3) 0.0034(19) -0.016(2) -0.017(2)
C11 0.031(3) 0.014(2) 0.026(2) 0.0031(18) -0.0047(19) -0.0067(19)
C12 0.028(3) 0.025(2) 0.018(2) -0.0038(18) -0.0020(18) -0.0040(19)
C13 0.035(3) 0.026(2) 0.021(2) 0.0062(19) 0.008(2) 0.005(2)
C14 0.028(3) 0.014(2) 0.032(3) 0.0049(18) 0.009(2) -0.0013(18)
C15 0.023(2) 0.017(2) 0.015(2) 0.0039(16) -0.0046(17) 0.0006(17)
N16 0.048(4) 0.030(3) 0.032(3) 0.000 0.000(3) 0.000
C17 0.023(3) 0.029(3) 0.039(3) -0.011(2) 0.010(2) 0.001(2)
C18 0.076(5) 0.028(3) 0.078(5) -0.018(3) 0.044(4) -0.028(3)
C19 0.108(9) 0.002(3) 0.089(7) 0.000 0.085(7) 0.000
N20 0.081(6) 0.036(4) 0.042(4) 0.000 0.024(4) 0.000
C21 0.021(3) 0.094(6) 0.028(3) 0.009(3) -0.001(2) -0.016(3)
C22 0.085(7) 0.125(8) 0.077(6) 0.083(6) 0.067(5) 0.099(7)
C23 0.167(17) 0.001(3) 0.115(13) 0.000 0.123(12) 0.000

loop_
_geom_bond_atom_site_label_1
_geom_bond_atom_site_label_2
_geom_bond_distance
_geom_bond_site_symmetry_2
_geom_bond_publ_flag
V1 O13 1.600(3) . ?
V1 O1 1.823(3) . ?
V1 O4 1.829(3) . ?
V1 O2 1.895(3) . ?
V1 O3 1.903(3) . ?
V1 V2 2.9331(11) . ?
V1 V4 2.9455(13) . ?
V1 V3 3.0658(11) . ?
V2 O14 1.597(3) . ?
V2 O5 1.704(3) . ?
V2 O2 1.913(3) . ?
V2 O6 1.936(3) . ?
V2 O1 2.017(3) . ?
V3 O15 1.602(3) . ?
V3 O8 1.779(3) . ?
V3 O7 1.801(3) . ?
V3 O3 2.010(3) . ?
V3 O2 2.018(3) . ?
V4 O16 1.605(3) . ?
V4 O10 1.706(3) . ?
V4 O3 1.909(3) . ?
V4 O9 1.931(3) . ?
V4 O4 2.026(3) . ?
V5 O17 1.606(3) . ?
V5 O11 1.798(3) . ?
V5 O12 1.818(3) 2_655 ?
V5 O4 1.960(3) . ?
V5 O9 2.004(3) . ?
V6 O18 1.608(3) . ?
V6 O11 1.796(3) . ?
V6 O12 1.817(3) . ?
V6 O1 1.956(3) . ?
V6 O6 2.010(3) . ?
V7 O19 1.609(3) . ?
V7 O8 1.823(3) 2_655 ?
V7 O7 1.829(3) . ?
V7 O10 1.961(3) 2_655 ?
V7 O5 1.973(3) . ?
V8 O20 1.633(3) . ?
V8 O21 1.647(3) . ?
V8 O9 1.819(3) 2_655 ?
O6 V8 1.832(3) . ?
O8 V7 1.823(3) 2_655 ?
O9 V8 1.819(3) 2_655 ?
O10 V7 1.961(3) 2_655 ?
O12 V5 1.818(3) 2_655 ?
N1 C5 1.331(6) . ?
N1 C1 1.333(6) . ?
N2 C10 1.341(6) . ?
N2 C6 1.343(6) . ?
N3 C14 1.335(6) . ?
N3 C15 1.339(6) . ?
C1 C2 1.374(6) . ?
C2 C3 1.387(7) . ?
C3 C4 1.382(7) . ?
C4 C5 1.376(7) . ?
C6 C7 1.369(6) . ?
C7 C8 1.393(6) . ?
C8 C9 1.383(6) . ?
C9 C10 1.370(7) . ?
C11 C15 1.366(6) . ?
C11 C12 1.385(6) . ?
C12 C13 1.375(7) . ?
C13 C14 1.372(7) . ?
N16 C17 1.383(6) . ?
N16 C17 1.383(6) 2 ?
C17 C18 1.374(8) . ?
C18 C19 1.316(8) . ?
C19 C18 1.316(8) 2 ?
N20 C21 1.356(7) 2_655 ?
N20 C21 1.356(8) . ?
C21 C22 1.387(13) . ?
C22 C23 1.277(13) . ?
C23 C22 1.277(13) 2_655 ?
